data_4326889
loop_
_publ_author_name
'Helen C. Aspinall'
'John Bacsa'
'Anthony C. Jones'
'Jacqueline S. Wrench'
'Kate Black'
'Paul R. Chalker'
'Peter J. King'
'Paul Marshall'
'Matthew Werner'
'Hywel O. Davies'
'Rajesh Odedra'

_publ_section_title
;
 Ce(IV) Complexes with Donor-Functionalized Alkoxide Ligands: Improved
 Precursors for Chemical Vapor Deposition of CeO2
;
_journal_name_full 'Inorganic Chemistry'
_journal_page_first 11644
_journal_page_last 11652
_journal_paper_doi 10.1021/ic201593s
_journal_volume 50
_journal_year 2011
_chemical_formula_sum 'C39 H64 Ce N4 O8'
_chemical_formula_weight 857.06
_chemical_name_systematic
; 
 ? 
;
_space_group_IT_number 14
_symmetry_cell_setting monoclinic
_symmetry_space_group_name_Hall '-P 2ybc'
_symmetry_space_group_name_H-M 'P 1 21/c 1'
_atom_sites_solution_hydrogens geom
_atom_sites_solution_primary direct
_atom_sites_solution_secondary difmap
_audit_creation_method SHELXL-97
_cell_angle_alpha 90.00
_cell_angle_beta 96.2000(10)
_cell_angle_gamma 90.00
_cell_formula_units_Z 4
_cell_length_a 11.5192(14)
_cell_length_b 12.5433(16)
_cell_length_c 29.608(4)
_cell_measurement_temperature 100(2)
_cell_volume 4253.0(9)
_computing_structure_refinement 'SHELXL-97 (Sheldrick, 1997)'
_computing_structure_solution 'SHELXS-97 (Sheldrick, 1990)'
_diffrn_ambient_temperature 100(2)
_diffrn_measured_fraction_theta_full 0.981
_diffrn_measured_fraction_theta_max 0.981
_diffrn_radiation_monochromator graphite
_diffrn_radiation_source 'fine-focus sealed tube'
_diffrn_radiation_type MoK\a
_diffrn_radiation_wavelength 0.71073
_diffrn_reflns_av_R_equivalents 0.0174
_diffrn_reflns_av_sigmaI/netI 0.0166
_diffrn_reflns_limit_h_max 14
_diffrn_reflns_limit_h_min -14
_diffrn_reflns_limit_k_max 16
_diffrn_reflns_limit_k_min -16
_diffrn_reflns_limit_l_max 36
_diffrn_reflns_limit_l_min -38
_diffrn_reflns_number 34249
_diffrn_reflns_theta_full 27.48
_diffrn_reflns_theta_max 27.48
_diffrn_reflns_theta_min 1.38
_exptl_absorpt_coefficient_mu 1.118
_exptl_absorpt_correction_T_max 0.7303
_exptl_absorpt_correction_T_min 0.6048
_exptl_crystal_colour Yellow
_exptl_crystal_density_diffrn 1.339
_exptl_crystal_description Prism
_exptl_crystal_F_000 1536
_exptl_crystal_size_max 0.50
_exptl_crystal_size_mid 0.40
_exptl_crystal_size_min 0.30
_refine_diff_density_max 0.559
_refine_diff_density_min -0.575
_refine_diff_density_rms 0.059
_refine_ls_extinction_method none
_refine_ls_goodness_of_fit_ref 1.059
_refine_ls_hydrogen_treatment mixed
_refine_ls_matrix_type full
_refine_ls_number_parameters 486
_refine_ls_number_reflns 9555
_refine_ls_number_restraints 0
_refine_ls_restrained_S_all 1.059
_refine_ls_R_factor_all 0.0232
_refine_ls_R_factor_gt 0.0215
_refine_ls_shift/su_max 0.035
_refine_ls_shift/su_mean 0.000
_refine_ls_structure_factor_coef Fsqd
_refine_ls_weighting_details 'calc w=1/[\s^2^(Fo^2^)+(0.0163P)^2^+4.3695P] where P=(Fo^2^+2Fc^2^)/3'
_refine_ls_weighting_scheme calc
_refine_ls_wR_factor_gt 0.0487
_refine_ls_wR_factor_ref 0.0493
_reflns_number_gt 9092
_reflns_number_total 9555
_reflns_threshold_expression >2sigma(I)
_cod_data_source_file ic201593s_si_002_1.cif
_cod_data_source_block z:\dept\haspin~1\jw169d\work\jw169dm
_cod_database_code 4326889

loop_
_symmetry_equiv_pos_as_xyz
'x, y, z'
'-x, y+1/2, -z+1/2'
'-x, -y, -z'
'x, -y-1/2, z-1/2'

loop_
_atom_site_label
_atom_site_type_symbol
_atom_site_fract_x
_atom_site_fract_y
_atom_site_fract_z
_atom_site_U_iso_or_equiv
_atom_site_adp_type
_atom_site_occupancy
_atom_site_symmetry_multiplicity
_atom_site_calc_flag
_atom_site_refinement_flags
Ce1 Ce 0.217014(7) 0.954836(7) 0.150458(3) 0.00992(3) Uani 1 1 d .
O1 O 0.29866(9) 0.80271(9) 0.17050(4) 0.0158(2) Uani 1 1 d .
O2 O 0.10460(11) 0.59940(10) 0.12168(5) 0.0225(3) Uani 1 1 d .
O3 O 0.31357(10) 1.02678(9) 0.21094(4) 0.0158(2) Uani 1 1 d .
O4 O 0.15269(11) 0.96478(11) 0.30475(4) 0.0235(3) Uani 1 1 d .
O5 O 0.22416(9) 0.94779(9) 0.07738(4) 0.0139(2) Uani 1 1 d .
O7 O 0.04052(9) 1.01787(9) 0.13493(4) 0.0132(2) Uani 1 1 d .
O8 O 0.06849(10) 1.29385(9) 0.10752(4) 0.0211(3) Uani 1 1 d .
O6 O 0.52538(10) 0.98506(11) 0.06164(4) 0.0229(3) Uani 1 1 d .
N1 N 0.08871(11) 0.77800(11) 0.12725(4) 0.0132(3) Uani 1 1 d .
N2 N 0.11833(12) 0.93229(11) 0.22950(5) 0.0150(3) Uani 1 1 d .
N3 N 0.42692(11) 0.98662(11) 0.12335(4) 0.0132(3) Uani 1 1 d .
N4 N 0.20407(11) 1.16844(11) 0.12961(5) 0.0139(3) Uani 1 1 d .
C2 C 0.14923(14) 0.69503(13) 0.13651(6) 0.0154(3) Uani 1 1 d .
C1 C 0.27145(14) 0.69668(13) 0.16106(6) 0.0153(3) Uani 1 1 d .
C12 C 0.01120(14) 0.89380(14) 0.24843(6) 0.0162(3) Uani 1 1 d .
C13 C -0.09605(15) 0.94770(15) 0.22404(6) 0.0201(3) Uani 1 1 d .
H13A H -0.0896 1.0250 0.2283 0.030 Uiso 1 1 calc R
H13B H -0.1662 0.9218 0.2366 0.030 Uiso 1 1 calc R
H13C H -0.1015 0.9310 0.1915 0.030 Uiso 1 1 calc R
C10 C 0.18764(14) 0.96718(14) 0.26238(5) 0.0163(3) Uani 1 1 d .
C17 C 0.31201(13) 0.96396(13) 0.04937(5) 0.0135(3) Uani 1 1 d .
C25 C -0.00033(13) 1.11029(12) 0.11267(5) 0.0135(3) Uani 1 1 d .
C23 C 0.32671(14) 0.86586(14) 0.01968(6) 0.0179(3) Uani 1 1 d .
H23A H 0.3450 0.8036 0.0391 0.027 Uiso 1 1 calc R
H23B H 0.3905 0.8783 0.0009 0.027 Uiso 1 1 calc R
H23C H 0.2541 0.8530 0.0000 0.027 Uiso 1 1 calc R
C26 C 0.09740(14) 1.19103(13) 0.11716(5) 0.0138(3) Uani 1 1 d .
C24 C 0.28590(15) 1.06246(13) 0.01937(6) 0.0180(3) Uani 1 1 d .
H24A H 0.2173 1.0487 -0.0024 0.027 Uiso 1 1 calc R
H24B H 0.3533 1.0781 0.0029 0.027 Uiso 1 1 calc R
H24C H 0.2705 1.1236 0.0384 0.027 Uiso 1 1 calc R
C7 C 0.35483(15) 0.64867(14) 0.12957(6) 0.0209(3) Uani 1 1 d .
H7A H 0.3499 0.6896 0.1012 0.031 Uiso 1 1 calc R
H7B H 0.3330 0.5744 0.1228 0.031 Uiso 1 1 calc R
H7C H 0.4349 0.6513 0.1445 0.031 Uiso 1 1 calc R
C14 C 0.00442(16) 0.77314(14) 0.24342(6) 0.0220(4) Uani 1 1 d .
H14A H -0.0019 0.7542 0.2111 0.033 Uiso 1 1 calc R
H14B H -0.0643 0.7466 0.2568 0.033 Uiso 1 1 calc R
H14C H 0.0751 0.7409 0.2591 0.033 Uiso 1 1 calc R
C9 C 0.30755(14) 1.01100(15) 0.25723(5) 0.0177(3) Uani 1 1 d .
C31 C -0.10499(14) 1.15432(14) 0.13463(6) 0.0187(3) Uani 1 1 d .
H31A H -0.1668 1.1003 0.1332 0.028 Uiso 1 1 calc R
H31B H -0.1345 1.2184 0.1183 0.028 Uiso 1 1 calc R
H31C H -0.0806 1.1723 0.1664 0.028 Uiso 1 1 calc R
C18 C 0.42338(13) 0.98073(13) 0.08042(6) 0.0148(3) Uani 1 1 d .
C21 C 0.58113(15) 0.87233(16) 0.15870(7) 0.0253(4) Uani 1 1 d .
H21A H 0.5307 0.8535 0.1821 0.038 Uiso 1 1 calc R
H21B H 0.6631 0.8686 0.1716 0.038 Uiso 1 1 calc R
H21C H 0.5677 0.8223 0.1332 0.038 Uiso 1 1 calc R
C32 C -0.03381(15) 1.08924(14) 0.06199(6) 0.0198(3) Uani 1 1 d .
H32A H 0.0325 1.0569 0.0489 0.030 Uiso 1 1 calc R
H32B H -0.0546 1.1567 0.0465 0.030 Uiso 1 1 calc R
H32C H -0.1008 1.0406 0.0581 0.030 Uiso 1 1 calc R
C4 C -0.01682(14) 0.74397(13) 0.09661(6) 0.0161(3) Uani 1 1 d .
C5 C 0.00247(15) 0.77571(15) 0.04832(6) 0.0209(3) Uani 1 1 d .
H5A H 0.0130 0.8531 0.0468 0.031 Uiso 1 1 calc R
H5B H -0.0655 0.7546 0.0275 0.031 Uiso 1 1 calc R
H5C H 0.0723 0.7399 0.0396 0.031 Uiso 1 1 calc R
C20 C 0.55308(13) 0.98513(14) 0.14188(6) 0.0172(3) Uani 1 1 d .
C8 C 0.27703(15) 0.63195(15) 0.20498(6) 0.0218(4) Uani 1 1 d .
H8A H 0.3573 0.6319 0.2198 0.033 Uiso 1 1 calc R
H8B H 0.2524 0.5585 0.1979 0.033 Uiso 1 1 calc R
H8C H 0.2250 0.6639 0.2253 0.033 Uiso 1 1 calc R
C28 C 0.26867(14) 1.27214(13) 0.13273(6) 0.0189(3) Uani 1 1 d .
C15 C 0.39829(16) 0.92826(17) 0.27626(6) 0.0257(4) Uani 1 1 d .
H15A H 0.3872 0.8621 0.2587 0.039 Uiso 1 1 calc R
H15B H 0.3885 0.9139 0.3082 0.039 Uiso 1 1 calc R
H15C H 0.4770 0.9560 0.2740 0.039 Uiso 1 1 calc R
C6 C -0.12762(14) 0.79426(15) 0.11054(6) 0.0220(4) Uani 1 1 d .
H6A H -0.1397 0.7706 0.1412 0.033 Uiso 1 1 calc R
H6B H -0.1944 0.7725 0.0892 0.033 Uiso 1 1 calc R
H6C H -0.1202 0.8721 0.1102 0.033 Uiso 1 1 calc R
C19 C 0.61262(14) 1.01179(16) 0.09915(6) 0.0217(4) Uani 1 1 d .
H19A H 0.6334 1.0883 0.0985 0.026 Uiso 1 1 calc R
H19B H 0.6842 0.9687 0.0980 0.026 Uiso 1 1 calc R
C29 C 0.37999(15) 1.26785(14) 0.10959(7) 0.0226(4) Uani 1 1 d .
H29A H 0.4301 1.2104 0.1230 0.034 Uiso 1 1 calc R
H29B H 0.4213 1.3360 0.1138 0.034 Uiso 1 1 calc R
H29C H 0.3604 1.2544 0.0771 0.034 Uiso 1 1 calc R
C22 C 0.58090(15) 1.06544(15) 0.17994(6) 0.0224(4) Uani 1 1 d .
H22A H 0.5685 1.1378 0.1679 0.034 Uiso 1 1 calc R
H22B H 0.6625 1.0572 0.1927 0.034 Uiso 1 1 calc R
H22C H 0.5296 1.0531 0.2038 0.034 Uiso 1 1 calc R
C27 C 0.17890(16) 1.34923(15) 0.10842(8) 0.0317(5) Uani 1 1 d .
H27A H 0.1770 1.4172 0.1253 0.038 Uiso 1 1 calc R
H27B H 0.1976 1.3645 0.0772 0.038 Uiso 1 1 calc R
C30 C 0.29667(19) 1.29794(17) 0.18291(7) 0.0322(5) Uani 1 1 d .
H30A H 0.2239 1.3040 0.1971 0.048 Uiso 1 1 calc R
H30B H 0.3394 1.3655 0.1862 0.048 Uiso 1 1 calc R
H30C H 0.3448 1.2409 0.1978 0.048 Uiso 1 1 calc R
C16 C 0.32508(16) 1.11635(16) 0.28320(6) 0.0246(4) Uani 1 1 d .
H16A H 0.4019 1.1458 0.2789 0.037 Uiso 1 1 calc R
H16B H 0.3204 1.1037 0.3156 0.037 Uiso 1 1 calc R
H16C H 0.2642 1.1670 0.2717 0.037 Uiso 1 1 calc R
C3 C -0.01492(15) 0.62251(14) 0.10289(7) 0.0228(4) Uani 1 1 d .
H3A H -0.0711 0.6001 0.1241 0.027 Uiso 1 1 calc R
H3B H -0.0343 0.5857 0.0735 0.027 Uiso 1 1 calc R
C11 C 0.03278(15) 0.92812(15) 0.29875(6) 0.0211(4) Uani 1 1 d .
H11A H -0.0213 0.9861 0.3053 0.025 Uiso 1 1 calc R
H11B H 0.0217 0.8672 0.3191 0.025 Uiso 1 1 calc R
C34 C 0.63954(19) 0.56836(17) 0.03367(8) 0.0345(5) Uani 1 1 d .
C33 C 0.6682(2) 0.51847(18) 0.07465(8) 0.0381(5) Uani 1 1 d .
H33 H 0.6331 0.5418 0.1005 0.046 Uiso 1 1 calc R
C38 C 0.7469(2) 0.43511(19) 0.07896(8) 0.0443(6) Uani 1 1 d .
H38 H 0.7657 0.4022 0.1077 0.053 Uiso 1 1 calc R
C37 C 0.7980(2) 0.39945(17) 0.04203(8) 0.0393(5) Uani 1 1 d .
H37 H 0.8532 0.3429 0.0451 0.047 Uiso 1 1 calc R
C36 C 0.7685(2) 0.4466(2) 0.00049(9) 0.0465(6) Uani 1 1 d .
H36 H 0.8031 0.4224 -0.0254 0.056 Uiso 1 1 calc R
C35 C 0.6887(2) 0.5290(2) -0.00375(9) 0.0482(7) Uani 1 1 d .
H35 H 0.6671 0.5594 -0.0328 0.058 Uiso 1 1 calc R
C39 C 0.5560(2) 0.6610(2) 0.02904(10) 0.0558(7) Uani 1 1 d .
H39A H 0.5246 0.6732 0.0581 0.084 Uiso 1 1 calc R
H39B H 0.4919 0.6451 0.0055 0.084 Uiso 1 1 calc R
H39C H 0.5973 0.7250 0.0205 0.084 Uiso 1 1 calc R

loop_
_atom_site_aniso_label
_atom_site_aniso_U_11
_atom_site_aniso_U_22
_atom_site_aniso_U_33
_atom_site_aniso_U_23
_atom_site_aniso_U_13
_atom_site_aniso_U_12
Ce1 0.00988(4) 0.01060(5) 0.00907(5) 0.00023(3) 0.00006(3) 0.00059(3)
O1 0.0157(5) 0.0133(6) 0.0177(6) 0.0009(4) -0.0018(4) 0.0010(4)
O2 0.0212(6) 0.0121(6) 0.0330(7) -0.0005(5) -0.0027(5) 0.0001(5)
O3 0.0160(5) 0.0209(6) 0.0104(5) -0.0007(4) 0.0005(4) -0.0015(4)
O4 0.0215(6) 0.0382(8) 0.0110(6) -0.0007(5) 0.0026(5) -0.0042(5)
O5 0.0115(5) 0.0185(6) 0.0118(5) -0.0002(4) 0.0016(4) -0.0008(4)
O7 0.0125(5) 0.0112(5) 0.0155(5) 0.0021(4) -0.0002(4) 0.0011(4)
O8 0.0184(6) 0.0112(6) 0.0337(7) 0.0041(5) 0.0025(5) 0.0021(5)
O6 0.0131(5) 0.0403(8) 0.0158(6) -0.0033(5) 0.0031(4) -0.0048(5)
N1 0.0135(6) 0.0133(6) 0.0125(6) 0.0003(5) 0.0005(5) 0.0003(5)
N2 0.0136(6) 0.0182(7) 0.0135(6) 0.0014(5) 0.0028(5) 0.0003(5)
N3 0.0105(6) 0.0158(7) 0.0130(6) -0.0005(5) -0.0009(5) 0.0000(5)
N4 0.0153(6) 0.0113(6) 0.0149(7) -0.0016(5) 0.0013(5) -0.0012(5)
C2 0.0185(7) 0.0122(7) 0.0160(8) 0.0008(6) 0.0035(6) -0.0005(6)
C1 0.0163(7) 0.0122(7) 0.0174(8) 0.0035(6) 0.0018(6) 0.0034(6)
C12 0.0156(7) 0.0211(8) 0.0126(7) 0.0008(6) 0.0042(6) -0.0005(6)
C13 0.0174(8) 0.0247(9) 0.0188(8) 0.0018(7) 0.0039(6) 0.0027(7)
C10 0.0188(8) 0.0205(8) 0.0095(7) 0.0008(6) 0.0013(6) 0.0031(6)
C17 0.0130(7) 0.0169(8) 0.0105(7) -0.0005(6) 0.0015(6) -0.0006(6)
C25 0.0143(7) 0.0120(7) 0.0136(7) 0.0002(6) -0.0011(6) 0.0026(6)
C23 0.0205(8) 0.0194(8) 0.0137(8) -0.0017(7) 0.0013(6) 0.0015(7)
C26 0.0183(7) 0.0111(7) 0.0122(7) -0.0002(6) 0.0020(6) 0.0020(6)
C24 0.0212(8) 0.0172(8) 0.0154(8) 0.0017(6) 0.0008(6) -0.0008(6)
C7 0.0214(8) 0.0196(9) 0.0220(9) 0.0002(7) 0.0040(7) 0.0047(7)
C14 0.0252(9) 0.0216(9) 0.0203(9) 0.0014(7) 0.0076(7) -0.0002(7)
C9 0.0172(8) 0.0253(9) 0.0101(7) -0.0013(7) -0.0012(6) -0.0008(7)
C31 0.0146(7) 0.0181(8) 0.0233(9) 0.0000(7) 0.0015(6) 0.0031(6)
C18 0.0124(7) 0.0167(8) 0.0155(8) 0.0002(6) 0.0023(6) 0.0000(6)
C21 0.0160(8) 0.0276(10) 0.0310(10) 0.0033(8) -0.0038(7) 0.0031(7)
C32 0.0236(8) 0.0204(8) 0.0141(8) 0.0004(7) -0.0047(6) 0.0022(7)
C4 0.0158(7) 0.0150(8) 0.0169(8) -0.0008(6) -0.0011(6) -0.0013(6)
C5 0.0228(8) 0.0229(9) 0.0163(8) -0.0017(7) -0.0018(6) -0.0012(7)
C20 0.0115(7) 0.0242(9) 0.0154(8) -0.0006(7) -0.0003(6) -0.0003(6)
C8 0.0238(8) 0.0210(9) 0.0208(9) 0.0075(7) 0.0032(7) 0.0048(7)
C28 0.0179(8) 0.0129(8) 0.0260(9) -0.0014(7) 0.0033(7) -0.0020(6)
C15 0.0199(8) 0.0368(11) 0.0196(9) 0.0057(8) -0.0022(7) 0.0035(8)
C6 0.0151(8) 0.0247(9) 0.0255(9) -0.0039(7) -0.0006(7) -0.0001(7)
C19 0.0126(7) 0.0335(10) 0.0188(8) -0.0017(7) 0.0003(6) -0.0038(7)
C29 0.0192(8) 0.0174(8) 0.0318(10) -0.0002(7) 0.0049(7) -0.0032(7)
C22 0.0161(8) 0.0308(10) 0.0195(9) -0.0049(7) -0.0027(6) -0.0027(7)
C27 0.0204(9) 0.0146(9) 0.0601(14) 0.0090(9) 0.0042(9) -0.0016(7)
C30 0.0405(11) 0.0286(10) 0.0285(10) -0.0120(8) 0.0080(9) -0.0167(9)
C16 0.0266(9) 0.0313(10) 0.0153(8) -0.0065(7) -0.0008(7) -0.0050(8)
C3 0.0200(8) 0.0162(8) 0.0309(10) -0.0007(7) -0.0038(7) -0.0031(7)
C11 0.0209(8) 0.0288(10) 0.0145(8) -0.0003(7) 0.0050(6) -0.0005(7)
C34 0.0362(11) 0.0261(10) 0.0435(13) 0.0072(9) 0.0149(9) 0.0059(9)
C33 0.0511(13) 0.0356(12) 0.0275(11) -0.0063(9) 0.0045(9) -0.0010(10)
C38 0.0667(16) 0.0366(13) 0.0255(11) 0.0012(9) -0.0144(11) 0.0026(11)
C37 0.0425(12) 0.0240(11) 0.0478(14) -0.0042(10) -0.0120(10) 0.0080(9)
C36 0.0537(15) 0.0431(14) 0.0455(14) 0.0056(11) 0.0177(11) 0.0218(12)
C35 0.0585(15) 0.0481(15) 0.0424(14) 0.0227(11) 0.0257(12) 0.0271(12)
C39 0.0559(16) 0.0440(15) 0.0731(19) 0.0146(13) 0.0321(14) 0.0245(13)

loop_
_atom_type_symbol
_atom_type_description
_atom_type_scat_dispersion_real
_atom_type_scat_dispersion_imag
_atom_type_scat_source
C C 0.0033 0.0016 'International Tables Vol C Tables 4.2.6.8 and 6.1.1.4'
H H 0.0000 0.0000 'International Tables Vol C Tables 4.2.6.8 and 6.1.1.4'
Ce Ce -0.2486 2.6331 'International Tables Vol C Tables 4.2.6.8 and 6.1.1.4'
N N 0.0061 0.0033 'International Tables Vol C Tables 4.2.6.8 and 6.1.1.4'
O O 0.0106 0.0060 'International Tables Vol C Tables 4.2.6.8 and 6.1.1.4'

loop_
_geom_angle_atom_site_label_1
_geom_angle_atom_site_label_2
_geom_angle_atom_site_label_3
_geom_angle
O5 Ce1 O1 99.99(4)
O5 Ce1 O7 86.54(4)
O1 Ce1 O7 137.59(4)
O5 Ce1 O3 139.19(4)
O1 Ce1 O3 88.40(4)
O7 Ce1 O3 113.63(4)
O5 Ce1 N3 64.70(4)
O1 Ce1 N3 80.44(4)
O7 Ce1 N3 137.61(4)
O3 Ce1 N3 77.74(4)
O5 Ce1 N1 78.05(4)
O1 Ce1 N1 63.94(4)
O7 Ce1 N1 76.90(4)
O3 Ce1 N1 139.14(4)
N3 Ce1 N1 122.32(4)
O5 Ce1 N2 156.06(4)
O1 Ce1 N2 83.29(4)
O7 Ce1 N2 75.70(4)
O3 Ce1 N2 64.16(4)
N3 Ce1 N2 138.79(4)
N1 Ce1 N2 82.31(4)
O5 Ce1 N4 79.82(4)
O1 Ce1 N4 157.64(4)
O7 Ce1 N4 64.74(4)
O3 Ce1 N4 78.06(4)
N3 Ce1 N4 79.35(4)
N1 Ce1 N4 136.47(4)
N2 Ce1 N4 106.04(4)
C1 O1 Ce1 134.61(10)
C2 O2 C3 104.87(12)
C9 O3 Ce1 131.95(10)
C10 O4 C11 105.53(13)
C17 O5 Ce1 134.04(9)
C25 O7 Ce1 131.42(9)
C26 O8 C27 104.92(13)
C18 O6 C19 104.72(12)
C2 N1 C4 106.78(13)
C2 N1 Ce1 110.19(10)
C4 N1 Ce1 140.41(10)
C10 N2 C12 107.54(13)
C10 N2 Ce1 109.69(10)
C12 N2 Ce1 142.77(10)
C18 N3 C20 106.92(13)
C18 N3 Ce1 111.20(10)
C20 N3 Ce1 140.00(10)
C26 N4 C28 106.36(13)
C26 N4 Ce1 107.96(10)
C28 N4 Ce1 144.94(10)
N1 C2 O2 118.38(15)
N1 C2 C1 123.69(15)
O2 C2 C1 117.85(14)
O1 C1 C2 106.74(12)
O1 C1 C8 110.49(14)
C2 C1 C8 110.66(14)
O1 C1 C7 110.88(13)
C2 C1 C7 108.31(14)
C8 C1 C7 109.71(14)
N2 C12 C13 109.92(13)
N2 C12 C14 108.75(13)
C13 C12 C14 111.43(14)
N2 C12 C11 102.65(13)
C13 C12 C11 111.83(14)
C14 C12 C11 111.86(14)
C12 C13 H13A 109.5
C12 C13 H13B 109.5
H13A C13 H13B 109.5
C12 C13 H13C 109.5
H13A C13 H13C 109.5
H13B C13 H13C 109.5
N2 C10 O4 118.44(15)
N2 C10 C9 123.72(14)
O4 C10 C9 117.83(14)
O5 C17 C18 106.39(12)
O5 C17 C23 110.95(13)
C18 C17 C23 108.78(13)
O5 C17 C24 110.69(13)
C18 C17 C24 109.96(13)
C23 C17 C24 109.99(13)
O7 C25 C26 107.86(12)
O7 C25 C31 109.93(13)
C26 C25 C31 109.52(13)
O7 C25 C32 110.92(13)
C26 C25 C32 107.97(13)
C31 C25 C32 110.57(13)
C17 C23 H23A 109.5
C17 C23 H23B 109.5
H23A C23 H23B 109.5
C17 C23 H23C 109.5
H23A C23 H23C 109.5
H23B C23 H23C 109.5
N4 C26 O8 118.65(14)
N4 C26 C25 124.21(14)
O8 C26 C25 117.14(13)
C17 C24 H24A 109.5
C17 C24 H24B 109.5
H24A C24 H24B 109.5
C17 C24 H24C 109.5
H24A C24 H24C 109.5
H24B C24 H24C 109.5
C1 C7 H7A 109.5
C1 C7 H7B 109.5
H7A C7 H7B 109.5
C1 C7 H7C 109.5
H7A C7 H7C 109.5
H7B C7 H7C 109.5
C12 C14 H14A 109.5
C12 C14 H14B 109.5
H14A C14 H14B 109.5
C12 C14 H14C 109.5
H14A C14 H14C 109.5
H14B C14 H14C 109.5
O3 C9 C10 107.11(13)
O3 C9 C16 110.69(15)
C10 C9 C16 109.64(14)
O3 C9 C15 110.64(14)
C10 C9 C15 108.11(15)
C16 C9 C15 110.57(15)
C25 C31 H31A 109.5
C25 C31 H31B 109.5
H31A C31 H31B 109.5
C25 C31 H31C 109.5
H31A C31 H31C 109.5
H31B C31 H31C 109.5
N3 C18 O6 118.26(14)
N3 C18 C17 123.44(14)
O6 C18 C17 118.24(14)
C20 C21 H21A 109.5
C20 C21 H21B 109.5
H21A C21 H21B 109.5
C20 C21 H21C 109.5
H21A C21 H21C 109.5
H21B C21 H21C 109.5
C25 C32 H32A 109.5
C25 C32 H32B 109.5
H32A C32 H32B 109.5
C25 C32 H32C 109.5
H32A C32 H32C 109.5
H32B C32 H32C 109.5
N1 C4 C6 111.57(13)
N1 C4 C5 107.63(13)
C6 C4 C5 110.98(14)
N1 C4 C3 102.09(13)
C6 C4 C3 112.37(14)
C5 C4 C3 111.81(15)
C4 C5 H5A 109.5
C4 C5 H5B 109.5
H5A C5 H5B 109.5
C4 C5 H5C 109.5
H5A C5 H5C 109.5
H5B C5 H5C 109.5
N3 C20 C22 112.47(13)
N3 C20 C21 107.14(13)
C22 C20 C21 110.68(15)
N3 C20 C19 101.37(13)
C22 C20 C19 112.85(15)
C21 C20 C19 111.89(15)
C1 C8 H8A 109.5
C1 C8 H8B 109.5
H8A C8 H8B 109.5
C1 C8 H8C 109.5
H8A C8 H8C 109.5
H8B C8 H8C 109.5
N4 C28 C29 112.32(14)
N4 C28 C30 107.27(14)
C29 C28 C30 110.37(15)
N4 C28 C27 102.30(13)
C29 C28 C27 111.67(15)
C30 C28 C27 112.62(17)
C9 C15 H15A 109.5
C9 C15 H15B 109.5
H15A C15 H15B 109.5
C9 C15 H15C 109.5
H15A C15 H15C 109.5
H15B C15 H15C 109.5
C4 C6 H6A 109.5
C4 C6 H6B 109.5
H6A C6 H6B 109.5
C4 C6 H6C 109.5
H6A C6 H6C 109.5
H6B C6 H6C 109.5
O6 C19 C20 104.19(13)
O6 C19 H19A 110.9
C20 C19 H19A 110.9
O6 C19 H19B 110.9
C20 C19 H19B 110.9
H19A C19 H19B 108.9
C28 C29 H29A 109.5
C28 C29 H29B 109.5
H29A C29 H29B 109.5
C28 C29 H29C 109.5
H29A C29 H29C 109.5
H29B C29 H29C 109.5
C20 C22 H22A 109.5
C20 C22 H22B 109.5
H22A C22 H22B 109.5
C20 C22 H22C 109.5
H22A C22 H22C 109.5
H22B C22 H22C 109.5
O8 C27 C28 104.61(14)
O8 C27 H27A 110.8
C28 C27 H27A 110.8
O8 C27 H27B 110.8
C28 C27 H27B 110.8
H27A C27 H27B 108.9
C28 C30 H30A 109.5
C28 C30 H30B 109.5
H30A C30 H30B 109.5
C28 C30 H30C 109.5
H30A C30 H30C 109.5
H30B C30 H30C 109.5
C9 C16 H16A 109.5
C9 C16 H16B 109.5
H16A C16 H16B 109.5
C9 C16 H16C 109.5
H16A C16 H16C 109.5
H16B C16 H16C 109.5
O2 C3 C4 104.14(13)
O2 C3 H3A 110.9
C4 C3 H3A 110.9
O2 C3 H3B 110.9
C4 C3 H3B 110.9
H3A C3 H3B 108.9
O4 C11 C12 104.98(13)
O4 C11 H11A 110.8
C12 C11 H11A 110.8
O4 C11 H11B 110.8
C12 C11 H11B 110.8
H11A C11 H11B 108.8
C33 C34 C35 117.6(2)
C33 C34 C39 121.5(2)
C35 C34 C39 120.9(2)
C34 C33 C38 121.3(2)
C34 C33 H33 119.4
C38 C33 H33 119.4
C37 C38 C33 120.5(2)
C37 C38 H38 119.7
C33 C38 H38 119.7
C38 C37 C36 119.1(2)
C38 C37 H37 120.4
C36 C37 H37 120.4
C37 C36 C35 120.1(2)
C37 C36 H36 119.9
C35 C36 H36 119.9
C36 C35 C34 121.3(2)
C36 C35 H35 119.4
C34 C35 H35 119.4
C34 C39 H39A 109.5
C34 C39 H39B 109.5
H39A C39 H39B 109.5
C34 C39 H39C 109.5
H39A C39 H39C 109.5
H39B C39 H39C 109.5

loop_
_geom_bond_atom_site_label_1
_geom_bond_atom_site_label_2
_geom_bond_distance
Ce1 O5 2.1758(11)
Ce1 O1 2.1811(11)
Ce1 O7 2.1836(11)
Ce1 O3 2.1973(11)
Ce1 N3 2.6587(13)
Ce1 N1 2.7124(14)
Ce1 N2 2.7246(14)
Ce1 N4 2.7499(14)
O1 C1 1.388(2)
O2 C2 1.359(2)
O2 C3 1.457(2)
O3 C9 1.3940(19)
O4 C10 1.3586(19)
O4 C11 1.448(2)
O5 C17 1.3910(18)
O7 C25 1.3902(19)
O8 C26 1.3547(19)
O8 C27 1.447(2)
O6 C18 1.3543(19)
O6 C19 1.454(2)
N1 C2 1.266(2)
N1 C4 1.498(2)
N2 C10 1.268(2)
N2 C12 1.490(2)
N3 C18 1.269(2)
N3 C20 1.4970(19)
N4 C26 1.276(2)
N4 C28 1.497(2)
C2 C1 1.513(2)
C1 C8 1.528(2)
C1 C7 1.532(2)
C12 C13 1.521(2)
C12 C14 1.522(2)
C12 C11 1.545(2)
C13 H13A 0.9800
C13 H13B 0.9800
C13 H13C 0.9800
C10 C9 1.510(2)
C17 C18 1.510(2)
C17 C23 1.532(2)
C17 C24 1.532(2)
C25 C26 1.509(2)
C25 C31 1.533(2)
C25 C32 1.532(2)
C23 H23A 0.9800
C23 H23B 0.9800
C23 H23C 0.9800
C24 H24A 0.9800
C24 H24B 0.9800
C24 H24C 0.9800
C7 H7A 0.9800
C7 H7B 0.9800
C7 H7C 0.9800
C14 H14A 0.9800
C14 H14B 0.9800
C14 H14C 0.9800
C9 C16 1.531(2)
C9 C15 1.536(2)
C31 H31A 0.9800
C31 H31B 0.9800
C31 H31C 0.9800
C21 C20 1.523(3)
C21 H21A 0.9800
C21 H21B 0.9800
C21 H21C 0.9800
C32 H32A 0.9800
C32 H32B 0.9800
C32 H32C 0.9800
C4 C6 1.520(2)
C4 C5 1.523(2)
C4 C3 1.535(2)
C5 H5A 0.9800
C5 H5B 0.9800
C5 H5C 0.9800
C20 C22 1.520(2)
C20 C19 1.540(2)
C8 H8A 0.9800
C8 H8B 0.9800
C8 H8C 0.9800
C28 C29 1.519(2)
C28 C30 1.521(3)
C28 C27 1.537(3)
C15 H15A 0.9800
C15 H15B 0.9800
C15 H15C 0.9800
C6 H6A 0.9800
C6 H6B 0.9800
C6 H6C 0.9800
C19 H19A 0.9900
C19 H19B 0.9900
C29 H29A 0.9800
C29 H29B 0.9800
C29 H29C 0.9800
C22 H22A 0.9800
C22 H22B 0.9800
C22 H22C 0.9800
C27 H27A 0.9900
C27 H27B 0.9900
C30 H30A 0.9800
C30 H30B 0.9800
C30 H30C 0.9800
C16 H16A 0.9800
C16 H16B 0.9800
C16 H16C 0.9800
C3 H3A 0.9900
C3 H3B 0.9900
C11 H11A 0.9900
C11 H11B 0.9900
C34 C33 1.373(3)
C34 C35 1.388(3)
C34 C39 1.505(3)
C33 C38 1.381(3)
C33 H33 0.9500
C38 C37 1.372(3)
C38 H38 0.9500
C37 C36 1.374(3)
C37 H37 0.9500
C36 C35 1.380(3)
C36 H36 0.9500
C35 H35 0.9500
C39 H39A 0.9800
C39 H39B 0.9800
C39 H39C 0.9800

loop_
_geom_torsion_atom_site_label_1
_geom_torsion_atom_site_label_2
_geom_torsion_atom_site_label_3
_geom_torsion_atom_site_label_4
_geom_torsion
O5 Ce1 O1 C1 -62.01(14)
O7 Ce1 O1 C1 33.85(17)
O3 Ce1 O1 C1 158.17(14)
N3 Ce1 O1 C1 -123.99(14)
N1 Ce1 O1 C1 9.31(13)
N2 Ce1 O1 C1 94.01(14)
N4 Ce1 O1 C1 -149.54(13)
O5 Ce1 O3 C9 -169.08(12)
O1 Ce1 O3 C9 -65.58(14)
O7 Ce1 O3 C9 76.98(14)
N3 Ce1 O3 C9 -146.14(14)
N1 Ce1 O3 C9 -20.34(16)
N2 Ce1 O3 C9 17.73(13)
N4 Ce1 O3 C9 132.33(14)
O1 Ce1 O5 C17 -77.69(14)
O7 Ce1 O5 C17 144.54(14)
O3 Ce1 O5 C17 21.56(16)
N3 Ce1 O5 C17 -3.35(13)
N1 Ce1 O5 C17 -138.13(14)
N2 Ce1 O5 C17 -173.69(12)
N4 Ce1 O5 C17 79.59(13)
O5 Ce1 O7 C25 -62.10(13)
O1 Ce1 O7 C25 -163.14(11)
O3 Ce1 O7 C25 81.15(13)
N3 Ce1 O7 C25 -16.63(15)
N1 Ce1 O7 C25 -140.63(13)
N2 Ce1 O7 C25 134.10(13)
N4 Ce1 O7 C25 18.28(12)
O5 Ce1 N1 C2 100.95(11)
O1 Ce1 N1 C2 -6.57(10)
O7 Ce1 N1 C2 -169.86(12)
O3 Ce1 N1 C2 -58.77(13)
N3 Ce1 N1 C2 51.55(12)
N2 Ce1 N1 C2 -92.83(11)
N4 Ce1 N1 C2 161.94(10)
O5 Ce1 N1 C4 -57.08(15)
O1 Ce1 N1 C4 -164.60(16)
O7 Ce1 N1 C4 32.11(15)
O3 Ce1 N1 C4 143.20(14)
N3 Ce1 N1 C4 -106.49(15)
N2 Ce1 N1 C4 109.14(15)
N4 Ce1 N1 C4 3.90(18)
O5 Ce1 N2 C10 -175.67(11)
O1 Ce1 N2 C10 84.80(12)
O7 Ce1 N2 C10 -132.34(12)
O3 Ce1 N2 C10 -6.68(11)
N3 Ce1 N2 C10 17.65(14)
N1 Ce1 N2 C10 149.30(12)
N4 Ce1 N2 C10 -74.44(12)
O5 Ce1 N2 C12 4.0(2)
O1 Ce1 N2 C12 -95.49(17)
O7 Ce1 N2 C12 47.37(17)
O3 Ce1 N2 C12 173.03(18)
N3 Ce1 N2 C12 -162.65(15)
N1 Ce1 N2 C12 -30.99(17)
N4 Ce1 N2 C12 105.27(17)
O5 Ce1 N3 C18 -0.28(11)
O1 Ce1 N3 C18 105.64(12)
O7 Ce1 N3 C18 -52.19(14)
O3 Ce1 N3 C18 -163.92(12)
N1 Ce1 N3 C18 54.97(12)
N2 Ce1 N3 C18 173.78(10)
N4 Ce1 N3 C18 -83.97(12)
O5 Ce1 N3 C20 -161.71(17)
O1 Ce1 N3 C20 -55.79(16)
O7 Ce1 N3 C20 146.38(15)
O3 Ce1 N3 C20 34.65(16)
N1 Ce1 N3 C20 -106.46(16)
N2 Ce1 N3 C20 12.36(19)
N4 Ce1 N3 C20 114.60(16)
O5 Ce1 N4 C26 84.79(11)
O1 Ce1 N4 C26 176.34(11)
O7 Ce1 N4 C26 -6.18(10)
O3 Ce1 N4 C26 -129.73(11)
N3 Ce1 N4 C26 150.71(11)
N1 Ce1 N4 C26 24.42(13)
N2 Ce1 N4 C26 -71.36(11)
O5 Ce1 N4 C28 -107.42(18)
O1 Ce1 N4 C28 -15.9(2)
O7 Ce1 N4 C28 161.61(19)
O3 Ce1 N4 C28 38.06(17)
N3 Ce1 N4 C28 -41.50(17)
N1 Ce1 N4 C28 -167.79(16)
N2 Ce1 N4 C28 96.43(18)
C4 N1 C2 O2 -5.7(2)
Ce1 N1 C2 O2 -171.30(11)
C4 N1 C2 C1 170.88(14)
Ce1 N1 C2 C1 5.30(19)
C3 O2 C2 N1 -7.3(2)
C3 O2 C2 C1 175.92(14)
Ce1 O1 C1 C2 -9.5(2)
Ce1 O1 C1 C8 -129.90(13)
Ce1 O1 C1 C7 108.24(15)
N1 C2 C1 O1 0.4(2)
O2 C2 C1 O1 177.01(13)
N1 C2 C1 C8 120.65(17)
O2 C2 C1 C8 -62.73(19)
N1 C2 C1 C7 -119.06(17)
O2 C2 C1 C7 57.56(19)
C10 N2 C12 C13 125.47(15)
Ce1 N2 C12 C13 -54.2(2)
C10 N2 C12 C14 -112.29(16)
Ce1 N2 C12 C14 68.0(2)
C10 N2 C12 C11 6.34(18)
Ce1 N2 C12 C11 -173.38(13)
C12 N2 C10 O4 -1.2(2)
Ce1 N2 C10 O4 178.64(12)
C12 N2 C10 C9 178.53(15)
Ce1 N2 C10 C9 -1.7(2)
C11 O4 C10 N2 -5.0(2)
C11 O4 C10 C9 175.28(15)
Ce1 O5 C17 C18 5.58(19)
Ce1 O5 C17 C23 123.74(13)
Ce1 O5 C17 C24 -113.85(14)
Ce1 O7 C25 C26 -24.95(18)
Ce1 O7 C25 C31 -144.31(11)
Ce1 O7 C25 C32 93.09(15)
C28 N4 C26 O8 3.7(2)
Ce1 N4 C26 O8 176.42(11)
C28 N4 C26 C25 -175.87(14)
Ce1 N4 C26 C25 -3.14(18)
C27 O8 C26 N4 8.2(2)
C27 O8 C26 C25 -172.24(15)
O7 C25 C26 N4 14.9(2)
C31 C25 C26 N4 134.52(16)
C32 C25 C26 N4 -105.03(18)
O7 C25 C26 O8 -164.66(13)
C31 C25 C26 O8 -45.05(19)
C32 C25 C26 O8 75.41(17)
Ce1 O3 C9 C10 -23.5(2)
Ce1 O3 C9 C16 -142.93(12)
Ce1 O3 C9 C15 94.15(16)
N2 C10 C9 O3 12.9(2)
O4 C10 C9 O3 -167.42(14)
N2 C10 C9 C16 133.03(17)
O4 C10 C9 C16 -47.3(2)
N2 C10 C9 C15 -106.37(19)
O4 C10 C9 C15 73.34(19)
C20 N3 C18 O6 -6.2(2)
Ce1 N3 C18 O6 -173.82(12)
C20 N3 C18 C17 170.84(15)
Ce1 N3 C18 C17 3.2(2)
C19 O6 C18 N3 -8.2(2)
C19 O6 C18 C17 174.67(15)
O5 C17 C18 N3 -5.2(2)
C23 C17 C18 N3 -124.74(17)
C24 C17 C18 N3 114.75(18)
O5 C17 C18 O6 171.87(14)
C23 C17 C18 O6 52.28(19)
C24 C17 C18 O6 -68.22(19)
C2 N1 C4 C6 135.50(15)
Ce1 N1 C4 C6 -66.0(2)
C2 N1 C4 C5 -102.53(15)
Ce1 N1 C4 C5 56.0(2)
C2 N1 C4 C3 15.29(17)
Ce1 N1 C4 C3 173.78(12)
C18 N3 C20 C22 137.44(15)
Ce1 N3 C20 C22 -60.6(2)
C18 N3 C20 C21 -100.72(16)
Ce1 N3 C20 C21 61.2(2)
C18 N3 C20 C19 16.66(18)
Ce1 N3 C20 C19 178.58(12)
C26 N4 C28 C29 -132.90(15)
Ce1 N4 C28 C29 59.2(2)
C26 N4 C28 C30 105.66(16)
Ce1 N4 C28 C30 -62.2(2)
C26 N4 C28 C27 -13.03(18)
Ce1 N4 C28 C27 179.07(14)
C18 O6 C19 C20 18.00(18)
N3 C20 C19 O6 -20.77(17)
C22 C20 C19 O6 -141.28(15)
C21 C20 C19 O6 93.11(16)
C26 O8 C27 C28 -15.64(19)
N4 C28 C27 O8 17.34(19)
C29 C28 C27 O8 137.67(16)
C30 C28 C27 O8 -97.49(18)
C2 O2 C3 C4 16.27(18)
N1 C4 C3 O2 -18.92(17)
C6 C4 C3 O2 -138.57(15)
C5 C4 C3 O2 95.86(16)
C10 O4 C11 C12 8.45(18)
N2 C12 C11 O4 -8.92(17)
C13 C12 C11 O4 -126.71(15)
C14 C12 C11 O4 107.50(16)
C35 C34 C33 C38 2.7(4)
C39 C34 C33 C38 -178.5(2)
C34 C33 C38 C37 -0.5(4)
C33 C38 C37 C36 -1.1(4)
C38 C37 C36 C35 0.3(4)
C37 C36 C35 C34 2.1(4)
C33 C34 C35 C36 -3.5(4)
C39 C34 C35 C36 177.7(3)
